data_7101744
loop_
_publ_author_name
'Jaseer, E A'
'Naidu, Ajay B'
'Kumar, Sreehari S'
'Rao, R Koteshwar'
'Thakur, Krishna G'
'Sekar, G'

_publ_section_title
;
 Highly stereoselective chlorination of beta-substituted cyclic
 alcohols using PPh3-NCS: factors that control the stereoselectivity.
;
_journal_issue 8
_journal_name_full 'Chemical communications (Cambridge, England)'
_journal_page_first 867
_journal_page_last 869
_journal_paper_doi 10.1039/b614512d
_journal_year 2007
_chemical_formula_moiety 'C12 H16 N2 O3'
_chemical_formula_sum 'C12 H16 N2 O3'
_chemical_formula_weight 236.27
_chemical_name_systematic
;
?
;
_space_group_IT_number 15
_symmetry_cell_setting monoclinic
_symmetry_space_group_name_Hall '-C 2yc'
_symmetry_space_group_name_H-M 'C 1 2/c 1'
_atom_sites_solution_hydrogens geom
_atom_sites_solution_primary direct
_atom_sites_solution_secondary difmap
_audit_creation_method SHELXL-97
_cell_angle_alpha 90.00
_cell_angle_beta 122.342(10)
_cell_angle_gamma 90.00
_cell_formula_units_Z 8
_cell_length_a 18.6930(18)
_cell_length_b 9.9424(8)
_cell_length_c 14.9984(16)
_cell_measurement_reflns_used 4732
_cell_measurement_temperature 273(2)
_cell_measurement_theta_max 31.0
_cell_measurement_theta_min 2.4
_cell_volume 2355.1(4)
_computing_cell_refinement 'APEX2/SAINT (Bruker, 2004)'
_computing_data_collection 'APEX2 (Bruker, 2004)'
_computing_data_reduction 'SAINT/XPREP (Bruker, 2004)'
_computing_molecular_graphics 'ORTEP32 (WINGX)'
_computing_publication_material 'SHELXL-97 (Sheldrick, 1997)'
_computing_structure_refinement 'SHELXL-97 (Sheldrick, 1997)'
_computing_structure_solution 'SHELXS-97 (Sheldrick, 1990)'
_diffrn_ambient_temperature 273(2)
_diffrn_measured_fraction_theta_full 0.996
_diffrn_measured_fraction_theta_max 0.996
_diffrn_measurement_device_type 'Bruker axs (Kappa Apex2)'
_diffrn_measurement_method '\w and \f scan'
_diffrn_radiation_monochromator graphite
_diffrn_radiation_source 'fine-focus sealed tube'
_diffrn_radiation_type MoK\a
_diffrn_radiation_wavelength 0.71073
_diffrn_reflns_av_R_equivalents 0.0220
_diffrn_reflns_av_sigmaI/netI 0.0200
_diffrn_reflns_limit_h_max 28
_diffrn_reflns_limit_h_min -28
_diffrn_reflns_limit_k_max 14
_diffrn_reflns_limit_k_min -14
_diffrn_reflns_limit_l_max 22
_diffrn_reflns_limit_l_min -22
_diffrn_reflns_number 16478
_diffrn_reflns_theta_full 32.23
_diffrn_reflns_theta_max 32.23
_diffrn_reflns_theta_min 2.42
_exptl_absorpt_coefficient_mu 0.097
_exptl_absorpt_correction_T_max 1.0000
_exptl_absorpt_correction_T_min 0.9230
_exptl_absorpt_correction_type multi-scan
_exptl_crystal_colour brown
_exptl_crystal_density_diffrn 1.333
_exptl_crystal_density_method 'not measured'
_exptl_crystal_description prisamatic
_exptl_crystal_F_000 1008
_exptl_crystal_size_max 0.3
_exptl_crystal_size_mid 0.2
_exptl_crystal_size_min 0.2
_refine_diff_density_max 0.294
_refine_diff_density_min -0.181
_refine_diff_density_rms 0.044
_refine_ls_extinction_method none
_refine_ls_goodness_of_fit_ref 1.279
_refine_ls_hydrogen_treatment constr
_refine_ls_matrix_type full
_refine_ls_number_parameters 155
_refine_ls_number_reflns 4148
_refine_ls_number_restraints 0
_refine_ls_restrained_S_all 1.279
_refine_ls_R_factor_all 0.0827
_refine_ls_R_factor_gt 0.0526
_refine_ls_shift/su_max 0.000
_refine_ls_shift/su_mean 0.000
_refine_ls_structure_factor_coef Fsqd
_refine_ls_weighting_details 'calc w=1/[\s^2^(Fo^2^)+(0.1000P)^2^+0.0194P] where P=(Fo^2^+2Fc^2^)/3'
_refine_ls_weighting_scheme calc
_refine_ls_wR_factor_gt 0.1701
_refine_ls_wR_factor_ref 0.1973
_reflns_number_gt 2723
_reflns_number_total 4148
_reflns_threshold_expression >2sigma(I)
_cod_data_source_file b614512d.txt
_cod_data_source_block new
_cod_depositor_comments
;
The following automatic conversions were performed:
'_symmetry_cell_setting' value 'Monoclinic' changed to 'monoclinic'
according to '/home/saulius/struct/CIF-dictionaries/cif_core.dic'
dictionary named 'cif_core.dic' version 2.4.1 from 2010-06-29.

Automatic conversion script
Id: cif_fix_enum 1527 2010-12-29 10:47:43Z saulius 
;
_cod_original_sg_symbol_H-M C2/c
_cod_database_code 7101744

loop_
_symmetry_equiv_pos_as_xyz
'x, y, z'
'-x, y, -z+1/2'
'x+1/2, y+1/2, z'
'-x+1/2, y+1/2, -z+1/2'
'-x, -y, -z'
'x, -y, z-1/2'
'-x+1/2, -y+1/2, -z'
'x+1/2, -y+1/2, z-1/2'

loop_
_atom_site_label
_atom_site_type_symbol
_atom_site_fract_x
_atom_site_fract_y
_atom_site_fract_z
_atom_site_U_iso_or_equiv
_atom_site_adp_type
_atom_site_occupancy
_atom_site_symmetry_multiplicity
_atom_site_calc_flag
_atom_site_refinement_flags
N1 N 0.02113(6) 0.66982(10) 0.42215(8) 0.0448(3) Uani 1 1 d .
H1 H -0.0132 0.6116 0.4214 0.054 Uiso 1 1 calc R
N2 N -0.09668(9) 1.19667(12) 0.31892(10) 0.0601(3) Uani 1 1 d .
C1 C -0.06761(9) 1.06012(13) 0.34195(10) 0.0470(3) Uani 1 1 d .
C2 C -0.12120(9) 0.95824(14) 0.33454(10) 0.0491(3) Uani 1 1 d .
H2 H -0.1769 0.9776 0.3127 0.059 Uiso 1 1 calc R
C3 C -0.09163(8) 0.82864(13) 0.35955(10) 0.0448(3) Uani 1 1 d .
H3 H -0.1279 0.7602 0.3534 0.054 Uiso 1 1 calc R
C4 C -0.00669(7) 0.79787(12) 0.39460(9) 0.0398(3) Uani 1 1 d .
C5 C 0.04557(8) 0.90343(14) 0.39946(10) 0.0491(3) Uani 1 1 d .
H5 H 0.1013 0.8853 0.4205 0.059 Uiso 1 1 calc R
C6 C 0.01543(9) 1.03252(13) 0.37363(11) 0.0515(3) Uani 1 1 d .
H6 H 0.0506 1.1014 0.3774 0.062 Uiso 1 1 calc R
C7 C 0.10516(7) 0.62425(12) 0.45291(9) 0.0399(3) Uani 1 1 d .
H7 H 0.1463 0.6918 0.5000 0.048 Uiso 1 1 calc R
C8 C 0.12606(8) 0.49135(11) 0.51285(10) 0.0413(3) Uani 1 1 d .
H8 H 0.0863 0.4235 0.4641 0.050 Uiso 1 1 calc R
C9 C 0.21493(8) 0.44657(15) 0.54656(11) 0.0520(3) Uani 1 1 d .
H9A H 0.2272 0.3612 0.5833 0.062 Uiso 1 1 calc R
H9B H 0.2555 0.5121 0.5952 0.062 Uiso 1 1 calc R
C10 C 0.22489(9) 0.43131(17) 0.45280(13) 0.0616(4) Uani 1 1 d .
H10A H 0.2830 0.4075 0.4777 0.074 Uiso 1 1 calc R
H10B H 0.1886 0.3593 0.4076 0.074 Uiso 1 1 calc R
C11 C 0.20202(9) 0.56045(19) 0.39012(13) 0.0627(4) Uani 1 1 d .
H11A H 0.2039 0.5462 0.3274 0.075 Uiso 1 1 calc R
H11B H 0.2430 0.6296 0.4323 0.075 Uiso 1 1 calc R
C12 C 0.11416(8) 0.60675(17) 0.35831(10) 0.0536(3) Uani 1 1 d .
H12A H 0.0729 0.5414 0.3103 0.064 Uiso 1 1 calc R
H12B H 0.1019 0.6917 0.3210 0.064 Uiso 1 1 calc R
O1 O 0.11673(7) 0.49809(9) 0.60083(8) 0.0532(3) Uani 1 1 d .
H1A H 0.1283 0.5742 0.6258 0.080 Uiso 1 1 calc R
O2 O -0.16719(8) 1.22366(12) 0.30363(10) 0.0773(4) Uani 1 1 d .
O3 O -0.05126(10) 1.28356(13) 0.31526(12) 0.0886(4) Uani 1 1 d .

loop_
_atom_site_aniso_label
_atom_site_aniso_U_11
_atom_site_aniso_U_22
_atom_site_aniso_U_33
_atom_site_aniso_U_23
_atom_site_aniso_U_13
_atom_site_aniso_U_12
N1 0.0383(5) 0.0443(5) 0.0541(6) 0.0103(4) 0.0261(5) 0.0077(4)
N2 0.0781(9) 0.0477(6) 0.0525(7) -0.0006(5) 0.0336(6) 0.0136(6)
C1 0.0598(8) 0.0431(6) 0.0369(6) 0.0010(5) 0.0249(6) 0.0108(5)
C2 0.0493(7) 0.0549(7) 0.0468(7) 0.0031(5) 0.0282(6) 0.0146(6)
C3 0.0440(6) 0.0471(6) 0.0481(7) 0.0043(5) 0.0278(6) 0.0072(5)
C4 0.0405(6) 0.0440(6) 0.0343(5) 0.0046(4) 0.0196(5) 0.0069(4)
C5 0.0398(6) 0.0498(7) 0.0501(7) 0.0075(5) 0.0190(6) 0.0039(5)
C6 0.0529(7) 0.0481(7) 0.0449(7) 0.0038(5) 0.0205(6) -0.0003(5)
C7 0.0326(5) 0.0426(6) 0.0404(6) 0.0059(4) 0.0168(5) 0.0050(4)
C8 0.0407(6) 0.0372(5) 0.0421(6) -0.0002(4) 0.0196(5) 0.0026(4)
C9 0.0447(7) 0.0485(7) 0.0519(7) 0.0056(5) 0.0187(6) 0.0117(5)
C10 0.0456(7) 0.0684(9) 0.0695(10) -0.0050(7) 0.0299(7) 0.0132(6)
C11 0.0446(7) 0.0883(11) 0.0615(9) 0.0074(8) 0.0324(7) 0.0109(7)
C12 0.0402(6) 0.0756(9) 0.0444(7) 0.0125(6) 0.0223(6) 0.0129(6)
O1 0.0709(7) 0.0426(5) 0.0534(6) 0.0065(4) 0.0381(5) 0.0048(4)
O2 0.0853(9) 0.0586(7) 0.0884(9) 0.0005(6) 0.0468(7) 0.0266(6)
O3 0.1058(11) 0.0481(6) 0.1148(11) 0.0117(6) 0.0610(9) 0.0077(6)

loop_
_atom_type_symbol
_atom_type_description
_atom_type_scat_dispersion_real
_atom_type_scat_dispersion_imag
_atom_type_scat_source
C C 0.0033 0.0016 'International Tables Vol C Tables 4.2.6.8 and 6.1.1.4'
H H 0.0000 0.0000 'International Tables Vol C Tables 4.2.6.8 and 6.1.1.4'
N N 0.0061 0.0033 'International Tables Vol C Tables 4.2.6.8 and 6.1.1.4'
O O 0.0106 0.0060 'International Tables Vol C Tables 4.2.6.8 and 6.1.1.4'

loop_
_geom_angle_atom_site_label_1
_geom_angle_atom_site_label_2
_geom_angle_atom_site_label_3
_geom_angle
C4 N1 C7 124.33(10)
C4 N1 H1 117.8
C7 N1 H1 117.8
O3 N2 O2 121.96(13)
O3 N2 C1 119.52(14)
O2 N2 C1 118.53(13)
C6 C1 C2 120.75(12)
C6 C1 N2 118.72(13)
C2 C1 N2 120.52(13)
C3 C2 C1 119.72(12)
C3 C2 H2 120.1
C1 C2 H2 120.1
C2 C3 C4 120.84(12)
C2 C3 H3 119.6
C4 C3 H3 119.6
N1 C4 C5 122.85(11)
N1 C4 C3 119.26(11)
C5 C4 C3 117.89(11)
C6 C5 C4 120.92(12)
C6 C5 H5 119.5
C4 C5 H5 119.5
C5 C6 C1 119.83(13)
C5 C6 H6 120.1
C1 C6 H6 120.1
N1 C7 C12 112.26(10)
N1 C7 C8 110.46(10)
C12 C7 C8 109.16(10)
N1 C7 H7 108.3
C12 C7 H7 108.3
C8 C7 H7 108.3
O1 C8 C9 111.07(10)
O1 C8 C7 112.70(9)
C9 C8 C7 109.81(10)
O1 C8 H8 107.7
C9 C8 H8 107.7
C7 C8 H8 107.7
C8 C9 C10 111.94(11)
C8 C9 H9A 109.2
C10 C9 H9A 109.2
C8 C9 H9B 109.2
C10 C9 H9B 109.2
H9A C9 H9B 107.9
C11 C10 C9 110.88(12)
C11 C10 H10A 109.5
C9 C10 H10A 109.5
C11 C10 H10B 109.5
C9 C10 H10B 109.5
H10A C10 H10B 108.1
C10 C11 C12 110.60(13)
C10 C11 H11A 109.5
C12 C11 H11A 109.5
C10 C11 H11B 109.5
C12 C11 H11B 109.5
H11A C11 H11B 108.1
C11 C12 C7 112.45(11)
C11 C12 H12A 109.1
C7 C12 H12A 109.1
C11 C12 H12B 109.1
C7 C12 H12B 109.1
H12A C12 H12B 107.8
C8 O1 H1A 109.5

loop_
_geom_bond_atom_site_label_1
_geom_bond_atom_site_label_2
_geom_bond_distance
N1 C4 1.3536(15)
N1 C7 1.4525(14)
N1 H1 0.8600
N2 O3 1.2330(19)
N2 O2 1.2403(17)
N2 C1 1.4342(17)
C1 C6 1.386(2)
C1 C2 1.387(2)
C2 C3 1.3729(17)
C2 H2 0.9300
C3 C4 1.4135(16)
C3 H3 0.9300
C4 C5 1.4088(18)
C5 C6 1.3716(18)
C5 H5 0.9300
C6 H6 0.9300
C7 C12 1.5254(17)
C7 C8 1.5267(16)
C7 H7 0.9800
C8 O1 1.4220(15)
C8 C9 1.5216(17)
C8 H8 0.9800
C9 C10 1.522(2)
C9 H9A 0.9700
C9 H9B 0.9700
C10 C11 1.512(2)
C10 H10A 0.9700
C10 H10B 0.9700
C11 C12 1.5162(18)
C11 H11A 0.9700
C11 H11B 0.9700
C12 H12A 0.9700
C12 H12B 0.9700
O1 H1A 0.8200

loop_
_geom_torsion_atom_site_label_1
_geom_torsion_atom_site_label_2
_geom_torsion_atom_site_label_3
_geom_torsion_atom_site_label_4
_geom_torsion
O3 N2 C1 C6 8.69(19)
O2 N2 C1 C6 -171.03(12)
O3 N2 C1 C2 -172.52(14)
O2 N2 C1 C2 7.76(18)
C6 C1 C2 C3 0.47(19)
N2 C1 C2 C3 -178.30(11)
C1 C2 C3 C4 1.11(19)
C7 N1 C4 C5 -4.22(19)
C7 N1 C4 C3 175.96(10)
C2 C3 C4 N1 177.67(11)
C2 C3 C4 C5 -2.16(18)
N1 C4 C5 C6 -178.13(12)
C3 C4 C5 C6 1.69(19)
C4 C5 C6 C1 -0.2(2)
C2 C1 C6 C5 -0.9(2)
N2 C1 C6 C5 177.85(12)
C4 N1 C7 C12 -76.78(15)
C4 N1 C7 C8 161.13(11)
N1 C7 C8 O1 -54.38(13)
C12 C7 C8 O1 -178.27(10)
N1 C7 C8 C9 -178.77(10)
C12 C7 C8 C9 57.34(13)
O1 C8 C9 C10 176.89(11)
C7 C8 C9 C10 -57.78(15)
C8 C9 C10 C11 56.08(17)
C9 C10 C11 C12 -54.14(19)
C10 C11 C12 C7 56.24(19)
N1 C7 C12 C11 179.46(12)
C8 C7 C12 C11 -57.72(16)
